data_7023330
loop_
_publ_author_name
'Gong, Yun'
'Hao, Zhi'
'Sun, Jun Liang'
'Shi, Hui-Fang'
'Jiang, Peng-Gang'
'Lin, Jian-Hua'

_publ_section_title
;
 Metal(II) complexes based on 1,4-bis(3-pyridylaminomethyl)benzene:
 structures, photoluminescence and photocatalytic properties.
;
_journal_issue 36
_journal_name_full 'Dalton transactions (Cambridge, England : 2003)'
_journal_page_first 13241
_journal_page_last 13250
_journal_paper_doi 10.1039/c3dt51188j
_journal_volume 42
_journal_year 2013
_chemical_formula_sum 'C26 H22 Cd N4 O4'
_chemical_formula_weight 566.88
_chemical_name_systematic
;
?
;
_space_group_IT_number 2
_symmetry_cell_setting triclinic
_symmetry_space_group_name_Hall '-P 1'
_symmetry_space_group_name_H-M 'P -1'
_atom_sites_solution_hydrogens geom
_atom_sites_solution_primary direct
_atom_sites_solution_secondary difmap
_audit_creation_method SHELXL-97
_cell_angle_alpha 87.932(2)
_cell_angle_beta 73.1320(10)
_cell_angle_gamma 64.7300(10)
_cell_formula_units_Z 2
_cell_length_a 10.0900(10)
_cell_length_b 10.2601(11)
_cell_length_c 12.6419(13)
_cell_measurement_reflns_used 3253
_cell_measurement_temperature 298(2)
_cell_measurement_theta_max 27.476
_cell_measurement_theta_min 2.4215
_cell_volume 1126.7(2)
_computing_cell_refinement 'Bruker SMART'
_computing_data_collection 'Bruker SMART'
_computing_data_reduction 'Bruker SAINT'
_computing_molecular_graphics 'SHELXTL (Sheldrick, 2008)'
_computing_publication_material 'publCIF (Westrip, 2010)'
_computing_structure_refinement 'SHELXTL (Sheldrick, 2008)'
_computing_structure_solution 'SHELXTL (Sheldrick, 2008)'
_diffrn_ambient_temperature 298(2)
_diffrn_measured_fraction_theta_full 0.987
_diffrn_measured_fraction_theta_max 0.987
_diffrn_measurement_device_type 'Bruker SMART APEX CCD'
_diffrn_measurement_method 'phi and omega scans'
_diffrn_radiation_monochromator graphite
_diffrn_radiation_source 'fine-focus sealed tube'
_diffrn_radiation_type MoK\a
_diffrn_radiation_wavelength 0.71073
_diffrn_reflns_av_R_equivalents 0.0285
_diffrn_reflns_av_unetI/netI 0.0449
_diffrn_reflns_limit_h_max 12
_diffrn_reflns_limit_h_min -11
_diffrn_reflns_limit_k_max 12
_diffrn_reflns_limit_k_min -12
_diffrn_reflns_limit_l_max 15
_diffrn_reflns_limit_l_min -8
_diffrn_reflns_number 5768
_diffrn_reflns_theta_full 25.02
_diffrn_reflns_theta_max 25.02
_diffrn_reflns_theta_min 2.21
_exptl_absorpt_coefficient_mu 1.012
_exptl_absorpt_correction_T_max 0.85
_exptl_absorpt_correction_T_min 0.77
_exptl_absorpt_correction_type multi-scan
_exptl_absorpt_process_details 'SADABS (Sheldrick, 1996)'
_exptl_crystal_colour colorless
_exptl_crystal_density_diffrn 1.671
_exptl_crystal_density_method 'not measured'
_exptl_crystal_description lamellate
_exptl_crystal_F_000 572
_exptl_crystal_size_max 0.14
_exptl_crystal_size_mid 0.09
_exptl_crystal_size_min 0.08
_refine_diff_density_max 0.666
_refine_diff_density_min -0.858
_refine_diff_density_rms 0.081
_refine_ls_extinction_method none
_refine_ls_goodness_of_fit_ref 1.000
_refine_ls_hydrogen_treatment constr
_refine_ls_matrix_type full
_refine_ls_number_parameters 316
_refine_ls_number_reflns 3915
_refine_ls_number_restraints 0
_refine_ls_restrained_S_all 1.000
_refine_ls_R_factor_all 0.0398
_refine_ls_R_factor_gt 0.0330
_refine_ls_shift/su_max 0.001
_refine_ls_shift/su_mean 0.000
_refine_ls_structure_factor_coef Fsqd
_refine_ls_weighting_details 'calc w=1/[\s^2^(Fo^2^)+(0.0468P)^2^+0.0000P] where P=(Fo^2^+2Fc^2^)/3'
_refine_ls_weighting_scheme calc
_refine_ls_wR_factor_gt 0.0789
_refine_ls_wR_factor_ref 0.0826
_reflns_number_gt 3398
_reflns_number_total 3915
_reflns_threshold_expression >2sigma(I)
_cod_data_source_file c3dt51188j.txt
_cod_data_source_block 111227c
_cod_depositor_comments
;
The following automatic conversions were performed:

'_symmetry_cell_setting' value 'Triclinic' changed to 'triclinic'
according to /home/saulius/struct/CIF-dictionaries/cif_core.dic
dictionary named 'cif_core.dic' version 2.4.2 from 2011-04-26.

Automatic conversion script
Id: cif_fix_values 1891 2012-01-12 08:04:46Z andrius 
;
_cod_original_sg_symbol_H-M P-1
_cod_database_code 7023330

loop_
_symmetry_equiv_pos_as_xyz
'x, y, z'
'-x, -y, -z'

loop_
_atom_site_label
_atom_site_type_symbol
_atom_site_fract_x
_atom_site_fract_y
_atom_site_fract_z
_atom_site_U_iso_or_equiv
_atom_site_adp_type
_atom_site_occupancy
_atom_site_symmetry_multiplicity
_atom_site_calc_flag
_atom_site_refinement_flags
Cd1 Cd 0.87827(3) 0.56378(3) 0.363532(19) 0.02914(10) Uani 1 1 d .
O1 O 0.8454(3) 0.4904(2) 0.54245(18) 0.0312(5) Uani 1 1 d .
N1 N 0.8932(3) 0.6637(3) 0.1909(2) 0.0318(6) Uani 1 1 d .
O2 O 0.8636(3) 0.5693(3) 0.69541(19) 0.0345(6) Uani 1 1 d .
C2 C 0.2737(4) 0.5825(4) 0.6758(3) 0.0330(8) Uani 1 1 d .
O3 O 0.3422(3) 0.4535(3) 0.6361(2) 0.0400(6) Uani 1 1 d .
O4 O 0.1299(3) 0.6543(3) 0.7014(2) 0.0403(6) Uani 1 1 d .
C4 C 0.5257(4) 0.5886(4) 0.6511(3) 0.0266(7) Uani 1 1 d .
H4 H 0.5722 0.5059 0.6013 0.032 Uiso 1 1 calc R
C15 C 0.5338(4) 0.6894(4) 0.0519(3) 0.0313(8) Uani 1 1 d .
C6 C 0.2998(4) 0.7803(4) 0.7677(3) 0.0344(8) Uani 1 1 d .
H6 H 0.1935 0.8255 0.7991 0.041 Uiso 1 1 calc R
C3 C 0.6160(4) 0.6452(4) 0.6779(3) 0.0257(7) Uani 1 1 d .
C1 C 0.7879(4) 0.5628(3) 0.6340(3) 0.0263(7) Uani 1 1 d .
N4 N 0.1888(3) 1.2090(3) 0.5585(2) 0.0336(7) Uani 1 1 d .
C5 C 0.3678(4) 0.6535(4) 0.6975(3) 0.0283(7) Uani 1 1 d .
C9 C 0.8279(4) 0.6460(4) 0.1187(3) 0.0312(8) Uani 1 1 d .
H9 H 0.7597 0.6044 0.1413 0.037 Uiso 1 1 calc R
C10 C 0.8559(4) 0.6863(4) 0.0111(3) 0.0334(8) Uani 1 1 d .
N2 N 0.7889(4) 0.6664(3) -0.0620(2) 0.0417(8) Uani 1 1 d .
H2 H 0.8087 0.6949 -0.1271 0.050 Uiso 1 1 calc R
C23 C 0.1258(4) 1.1971(4) 0.4828(3) 0.0316(8) Uani 1 1 d .
H23 H 0.0511 1.2810 0.4675 0.038 Uiso 1 1 calc R
N3 N 0.0924(4) 1.0708(3) 0.3485(3) 0.0439(8) Uani 1 1 d .
H3 H 0.0385 1.1533 0.3293 0.053 Uiso 1 1 calc R
C8 C 0.5456(4) 0.7708(4) 0.7495(3) 0.0339(8) Uani 1 1 d .
H8 H 0.6051 0.8085 0.7692 0.041 Uiso 1 1 calc R
C22 C 0.1647(4) 1.0673(4) 0.4254(3) 0.0321(8) Uani 1 1 d .
C16 C 0.4616(4) 0.6246(4) 0.1286(3) 0.0356(8) Uani 1 1 d .
H16 H 0.5058 0.5242 0.1273 0.043 Uiso 1 1 calc R
C17 C 0.3240(4) 0.7068(4) 0.2078(3) 0.0368(8) Uani 1 1 d .
H17 H 0.2772 0.6609 0.2599 0.044 Uiso 1 1 calc R
C18 C 0.2546(4) 0.8548(4) 0.2115(3) 0.0324(8) Uani 1 1 d .
C14 C 0.6864(4) 0.5994(4) -0.0335(3) 0.0386(9) Uani 1 1 d .
H14A H 0.7364 0.5077 -0.0053 0.046 Uiso 1 1 calc R
H14B H 0.6673 0.5785 -0.1005 0.046 Uiso 1 1 calc R
C11 C 0.9561(4) 0.7512(4) -0.0190(3) 0.0423(9) Uani 1 1 d .
H11 H 0.9786 0.7806 -0.0898 0.051 Uiso 1 1 calc R
C12 C 1.0214(5) 0.7713(4) 0.0568(3) 0.0456(10) Uani 1 1 d .
H12 H 1.0880 0.8148 0.0378 0.055 Uiso 1 1 calc R
C20 C 0.4654(5) 0.8375(4) 0.0547(3) 0.0440(10) Uani 1 1 d .
H20 H 0.5129 0.8831 0.0029 0.053 Uiso 1 1 calc R
C19 C 0.3267(5) 0.9197(4) 0.1334(3) 0.0432(9) Uani 1 1 d .
H19 H 0.2815 1.0200 0.1338 0.052 Uiso 1 1 calc R
C24 C 0.2948(4) 1.0878(4) 0.5811(3) 0.0426(9) Uani 1 1 d .
H24 H 0.3401 1.0939 0.6340 0.051 Uiso 1 1 calc R
C7 C 0.3883(4) 0.8399(4) 0.7914(3) 0.0407(9) Uani 1 1 d .
H7 H 0.3413 0.9274 0.8359 0.049 Uiso 1 1 calc R
C21 C 0.1030(4) 0.9422(4) 0.2985(3) 0.0416(9) Uani 1 1 d .
H21A H 0.0212 0.9694 0.2647 0.050 Uiso 1 1 calc R
H21B H 0.0861 0.8813 0.3564 0.050 Uiso 1 1 calc R
C25 C 0.3381(5) 0.9563(4) 0.5291(3) 0.0434(9) Uani 1 1 d .
H25 H 0.4116 0.8742 0.5474 0.052 Uiso 1 1 calc R
C13 C 0.9876(4) 0.7266(4) 0.1603(3) 0.0427(9) Uani 1 1 d .
H13 H 1.0321 0.7408 0.2110 0.051 Uiso 1 1 calc R
C26 C 0.2755(4) 0.9425(4) 0.4502(3) 0.0408(9) Uani 1 1 d .
H26 H 0.3060 0.8523 0.4141 0.049 Uiso 1 1 calc R

loop_
_atom_site_aniso_label
_atom_site_aniso_U_11
_atom_site_aniso_U_22
_atom_site_aniso_U_33
_atom_site_aniso_U_23
_atom_site_aniso_U_13
_atom_site_aniso_U_12
Cd1 0.02683(15) 0.03716(17) 0.02780(15) 0.00077(10) -0.00876(10) -0.01741(12)
O1 0.0258(12) 0.0364(13) 0.0283(13) 0.0007(10) -0.0055(10) -0.0125(11)
N1 0.0341(16) 0.0387(17) 0.0277(15) 0.0049(12) -0.0114(12) -0.0192(14)
O2 0.0225(12) 0.0536(16) 0.0318(13) 0.0040(11) -0.0119(10) -0.0182(12)
C2 0.031(2) 0.054(2) 0.0274(19) 0.0125(16) -0.0147(15) -0.0275(18)
O3 0.0337(14) 0.0468(16) 0.0489(16) -0.0020(12) -0.0144(12) -0.0244(13)
O4 0.0241(13) 0.0502(16) 0.0531(16) 0.0073(12) -0.0160(11) -0.0195(12)
C4 0.0262(17) 0.0333(18) 0.0246(17) 0.0037(13) -0.0102(13) -0.0152(15)
C15 0.036(2) 0.0324(19) 0.0303(19) 0.0018(14) -0.0164(15) -0.0156(16)
C6 0.0213(17) 0.047(2) 0.0306(19) 0.0007(15) -0.0052(14) -0.0122(16)
C3 0.0228(17) 0.0347(19) 0.0242(17) 0.0053(13) -0.0100(13) -0.0149(15)
C1 0.0231(17) 0.0307(18) 0.0315(19) 0.0099(14) -0.0096(14) -0.0174(15)
N4 0.0350(17) 0.0357(17) 0.0317(16) 0.0034(12) -0.0098(13) -0.0170(14)
C5 0.0265(18) 0.040(2) 0.0257(17) 0.0064(14) -0.0115(14) -0.0190(16)
C9 0.0320(19) 0.0337(19) 0.0298(19) 0.0047(14) -0.0073(15) -0.0176(16)
C10 0.0277(18) 0.035(2) 0.0289(19) -0.0037(14) -0.0045(14) -0.0080(16)
N2 0.0420(19) 0.061(2) 0.0228(16) 0.0033(14) -0.0081(13) -0.0243(17)
C23 0.0310(19) 0.0325(19) 0.0304(19) 0.0042(14) -0.0057(15) -0.0156(16)
N3 0.045(2) 0.0337(18) 0.049(2) -0.0075(14) -0.0218(16) -0.0087(15)
C8 0.0298(19) 0.041(2) 0.037(2) -0.0002(16) -0.0133(15) -0.0194(17)
C22 0.0269(18) 0.036(2) 0.0312(19) 0.0009(14) -0.0049(14) -0.0139(16)
C16 0.038(2) 0.0279(19) 0.043(2) 0.0032(15) -0.0155(17) -0.0147(17)
C17 0.038(2) 0.036(2) 0.042(2) 0.0082(16) -0.0144(17) -0.0212(17)
C18 0.0325(19) 0.0327(19) 0.038(2) -0.0008(15) -0.0161(15) -0.0152(16)
C14 0.041(2) 0.043(2) 0.032(2) -0.0047(16) -0.0135(16) -0.0166(18)
C11 0.037(2) 0.052(2) 0.035(2) 0.0123(17) -0.0055(16) -0.0207(19)
C12 0.042(2) 0.052(2) 0.050(2) 0.0080(18) -0.0092(19) -0.030(2)
C20 0.052(2) 0.037(2) 0.043(2) 0.0078(16) -0.0092(18) -0.023(2)
C19 0.051(2) 0.0242(19) 0.048(2) 0.0025(16) -0.0129(19) -0.0123(18)
C24 0.041(2) 0.047(2) 0.041(2) 0.0042(17) -0.0167(17) -0.0173(19)
C7 0.034(2) 0.045(2) 0.040(2) -0.0080(17) -0.0112(17) -0.0140(18)
C21 0.036(2) 0.040(2) 0.049(2) -0.0069(17) -0.0146(17) -0.0142(18)
C25 0.044(2) 0.040(2) 0.040(2) 0.0075(17) -0.0157(18) -0.0112(19)
C13 0.042(2) 0.052(2) 0.042(2) 0.0021(18) -0.0152(18) -0.026(2)
C26 0.043(2) 0.032(2) 0.043(2) -0.0023(16) -0.0105(18) -0.0128(18)

loop_
_atom_type_symbol
_atom_type_description
_atom_type_scat_dispersion_real
_atom_type_scat_dispersion_imag
_atom_type_scat_source
C C 0.0033 0.0016 'International Tables Vol C Tables 4.2.6.8 and 6.1.1.4'
H H 0.0000 0.0000 'International Tables Vol C Tables 4.2.6.8 and 6.1.1.4'
N N 0.0061 0.0033 'International Tables Vol C Tables 4.2.6.8 and 6.1.1.4'
O O 0.0106 0.0060 'International Tables Vol C Tables 4.2.6.8 and 6.1.1.4'
Cd Cd -0.8075 1.2024 'International Tables Vol C Tables 4.2.6.8 and 6.1.1.4'

loop_
_geom_angle_atom_site_label_1
_geom_angle_atom_site_label_2
_geom_angle_atom_site_label_3
_geom_angle
_geom_angle_site_symmetry_1
_geom_angle_site_symmetry_3
O2 Cd1 N4 111.57(9) 2_766 2_676
O2 Cd1 O3 139.57(9) 2_766 2_666
N4 Cd1 O3 108.80(10) 2_676 2_666
O2 Cd1 O1 95.16(8) 2_766 .
N4 Cd1 O1 87.74(9) 2_676 .
O3 Cd1 O1 88.45(9) 2_666 .
O2 Cd1 N1 89.25(9) 2_766 .
N4 Cd1 N1 86.69(10) 2_676 .
O3 Cd1 N1 90.93(9) 2_666 .
O1 Cd1 N1 173.88(8) . .
O2 Cd1 O4 84.72(8) 2_766 2_666
N4 Cd1 O4 163.64(9) 2_676 2_666
O3 Cd1 O4 55.01(8) 2_666 2_666
O1 Cd1 O4 89.37(8) . 2_666
N1 Cd1 O4 95.27(9) . 2_666
O2 Cd1 C2 112.39(10) 2_766 2_666
N4 Cd1 C2 136.04(11) 2_676 2_666
O3 Cd1 C2 27.29(9) 2_666 2_666
O1 Cd1 C2 88.62(9) . 2_666
N1 Cd1 C2 93.62(10) . 2_666
O4 Cd1 C2 27.72(10) 2_666 2_666
C1 O1 Cd1 130.3(2) . .
C9 N1 C13 118.6(3) . .
C9 N1 Cd1 124.1(2) . .
C13 N1 Cd1 116.9(2) . .
C1 O2 Cd1 117.9(2) . 2_766
O3 C2 O4 123.1(3) . .
O3 C2 C5 118.0(3) . .
O4 C2 C5 118.9(3) . .
O3 C2 Cd1 58.14(17) . 2_666
O4 C2 Cd1 64.98(18) . 2_666
C5 C2 Cd1 175.9(3) . 2_666
C2 O3 Cd1 94.6(2) . 2_666
C2 O4 Cd1 87.3(2) . 2_666
C5 C4 C3 120.9(3) . .
C5 C4 H4 119.5 . .
C3 C4 H4 119.6 . .
C16 C15 C20 118.6(3) . .
C16 C15 C14 120.5(3) . .
C20 C15 C14 120.9(3) . .
C7 C6 C5 120.6(3) . .
C7 C6 H6 119.7 . .
C5 C6 H6 119.7 . .
C8 C3 C4 119.2(3) . .
C8 C3 C1 121.9(3) . .
C4 C3 C1 118.8(3) . .
O1 C1 O2 124.4(3) . .
O1 C1 C3 118.7(3) . .
O2 C1 C3 116.9(3) . .
C23 N4 C24 117.8(3) . .
C23 N4 Cd1 118.8(2) . 2_676
C24 N4 Cd1 123.2(2) . 2_676
C4 C5 C6 118.8(3) . .
C4 C5 C2 119.9(3) . .
C6 C5 C2 121.2(3) . .
N1 C9 C10 123.6(3) . .
N1 C9 H9 118.2 . .
C10 C9 H9 118.2 . .
N2 C10 C9 122.8(3) . .
N2 C10 C11 120.6(3) . .
C9 C10 C11 116.6(3) . .
C10 N2 C14 121.8(3) . .
C10 N2 H2 119.1 . .
C14 N2 H2 119.1 . .
N4 C23 C22 123.8(3) . .
N4 C23 H23 118.1 . .
C22 C23 H23 118.1 . .
C22 N3 C21 122.5(3) . .
C22 N3 H3 118.7 . .
C21 N3 H3 118.7 . .
C7 C8 C3 120.2(3) . .
C7 C8 H8 119.9 . .
C3 C8 H8 119.9 . .
N3 C22 C23 117.8(3) . .
N3 C22 C26 124.8(3) . .
C23 C22 C26 117.4(3) . .
C15 C16 C17 120.5(3) . .
C15 C16 H16 119.7 . .
C17 C16 H16 119.7 . .
C18 C17 C16 121.4(3) . .
C18 C17 H17 119.3 . .
C16 C17 H17 119.3 . .
C17 C18 C19 118.0(3) . .
C17 C18 C21 120.2(3) . .
C19 C18 C21 121.7(3) . .
N2 C14 C15 114.3(3) . .
N2 C14 H14A 108.7 . .
C15 C14 H14A 108.7 . .
N2 C14 H14B 108.7 . .
C15 C14 H14B 108.7 . .
H14A C14 H14B 107.6 . .
C12 C11 C10 119.5(3) . .
C12 C11 H11 120.3 . .
C10 C11 H11 120.3 . .
C13 C12 C11 119.4(3) . .
C13 C12 H12 120.3 . .
C11 C12 H12 120.3 . .
C15 C20 C19 120.8(3) . .
C15 C20 H20 119.6 . .
C19 C20 H20 119.6 . .
C18 C19 C20 120.7(3) . .
C18 C19 H19 119.7 . .
C20 C19 H19 119.7 . .
N4 C24 C25 121.8(4) . .
N4 C24 H24 119.1 . .
C25 C24 H24 119.1 . .
C8 C7 C6 120.2(3) . .
C8 C7 H7 119.9 . .
C6 C7 H7 119.9 . .
N3 C21 C18 114.5(3) . .
N3 C21 H21A 108.6 . .
C18 C21 H21A 108.6 . .
N3 C21 H21B 108.6 . .
C18 C21 H21B 108.6 . .
H21A C21 H21B 107.6 . .
C24 C25 C26 121.0(4) . .
C24 C25 H25 119.5 . .
C26 C25 H25 119.5 . .
N1 C13 C12 122.3(4) . .
N1 C13 H13 118.8 . .
C12 C13 H13 118.8 . .
C25 C26 C22 118.1(3) . .
C25 C26 H26 120.9 . .
C22 C26 H26 120.9 . .

loop_
_geom_bond_atom_site_label_1
_geom_bond_atom_site_label_2
_geom_bond_distance
_geom_bond_site_symmetry_2
Cd1 O2 2.261(2) 2_766
Cd1 N4 2.302(3) 2_676
Cd1 O3 2.304(2) 2_666
Cd1 O1 2.334(2) .
Cd1 N1 2.370(3) .
Cd1 O4 2.453(3) 2_666
Cd1 C2 2.704(3) 2_666
O1 C1 1.238(4) .
N1 C9 1.329(4) .
N1 C13 1.329(4) .
O2 C1 1.258(4) .
O2 Cd1 2.261(2) 2_766
C2 O3 1.244(4) .
C2 O4 1.259(4) .
C2 C5 1.504(4) .
C2 Cd1 2.704(3) 2_666
O3 Cd1 2.304(2) 2_666
O4 Cd1 2.453(3) 2_666
C4 C5 1.380(4) .
C4 C3 1.389(4) .
C4 H4 0.9300 .
C15 C16 1.368(5) .
C15 C20 1.371(5) .
C15 C14 1.511(5) .
C6 C7 1.378(5) .
C6 C5 1.385(5) .
C6 H6 0.9300 .
C3 C8 1.383(5) .
C3 C1 1.501(4) .
N4 C23 1.327(4) .
N4 C24 1.337(5) .
N4 Cd1 2.302(3) 2_676
C9 C10 1.392(5) .
C9 H9 0.9300 .
C10 N2 1.358(4) .
C10 C11 1.393(5) .
N2 C14 1.431(5) .
N2 H2 0.8600 .
C23 C22 1.383(5) .
C23 H23 0.9300 .
N3 C22 1.366(5) .
N3 C21 1.432(4) .
N3 H3 0.8600 .
C8 C7 1.371(5) .
C8 H8 0.9300 .
C22 C26 1.393(5) .
C16 C17 1.377(5) .
C16 H16 0.9300 .
C17 C18 1.370(5) .
C17 H17 0.9300 .
C18 C19 1.376(5) .
C18 C21 1.509(5) .
C14 H14A 0.9700 .
C14 H14B 0.9700 .
C11 C12 1.376(5) .
C11 H11 0.9300 .
C12 C13 1.366(5) .
C12 H12 0.9300 .
C20 C19 1.380(5) .
C20 H20 0.9300 .
C19 H19 0.9300 .
C24 C25 1.356(5) .
C24 H24 0.9300 .
C7 H7 0.9300 .
C21 H21A 0.9700 .
C21 H21B 0.9700 .
C25 C26 1.366(5) .
C25 H25 0.9300 .
C13 H13 0.9300 .
C26 H26 0.9300 .
